data_4349005
loop_
_publ_author_name
'Wang, Wen-Min'
'Wang, Shi-Yu'
'Zhang, Hong-Xia'
'Shen, Hai-Yun'
'Zou, Ji-Yong'
'Gao, Hong-Ling'
'Cui, Jian-Zhong'
'Zhao, Bin'

_publ_section_title
;
 Modulating single-molecule magnet behaviour of phenoxo-O bridged
 lanthanide(iii) dinuclear complexes by using different \b-diketonate
 coligands
;
_journal_issue 1
_journal_name_full 'Inorganic Chemistry Frontiers'
_journal_page_first 133
_journal_paper_doi 10.1039/C5QI00192G
_journal_volume 3
_journal_year 2016
_chemical_formula_sum 'C52 H36 Br2 F12 N4 O10 Y2'
_chemical_formula_weight 1442.49
_space_group_IT_number 15
_space_group_name_Hall '-C 2yc'
_space_group_name_H-M_alt 'C 1 2/c 1'
_symmetry_cell_setting monoclinic
_symmetry_space_group_name_H-M 'C 1 2/c 1'
_atom_sites_solution_hydrogens geom
_atom_sites_solution_primary direct
_atom_sites_solution_secondary difmap
_audit_creation_method SHELXL-97
_audit_update_record
;
2015-04-22 deposited with the CCDC.
2015-11-10 downloaded from the CCDC.
;
_cell_angle_alpha 90.00
_cell_angle_beta 99.08(3)
_cell_angle_gamma 90.00
_cell_formula_units_Z 4
_cell_length_a 16.759(3)
_cell_length_b 16.602(3)
_cell_length_c 19.907(4)
_cell_measurement_temperature 113(2)
_cell_volume 5469.4(18)
_computing_structure_refinement 'SHELXL-97 (Sheldrick, 1997)'
_computing_structure_solution 'SHELXS-97 (Sheldrick, 1990)'
_diffrn_ambient_temperature 113(2)
_diffrn_measured_fraction_theta_full 0.996
_diffrn_measured_fraction_theta_max 0.996
_diffrn_radiation_monochromator graphite
_diffrn_radiation_source 'fine-focus sealed tube'
_diffrn_radiation_type MoK\a
_diffrn_radiation_wavelength 0.71073
_diffrn_reflns_av_R_equivalents 0.0599
_diffrn_reflns_av_sigmaI/netI 0.0656
_diffrn_reflns_limit_h_max 22
_diffrn_reflns_limit_h_min -20
_diffrn_reflns_limit_k_max 21
_diffrn_reflns_limit_k_min -21
_diffrn_reflns_limit_l_max 24
_diffrn_reflns_limit_l_min -26
_diffrn_reflns_number 27319
_diffrn_reflns_theta_full 27.94
_diffrn_reflns_theta_max 27.94
_diffrn_reflns_theta_min 1.74
_exptl_absorpt_coefficient_mu 3.674
_exptl_absorpt_correction_T_max 0.6668
_exptl_absorpt_correction_T_min 0.5269
_exptl_absorpt_correction_type multi-scan
_exptl_crystal_colour red
_exptl_crystal_density_diffrn 1.752
_exptl_crystal_density_method 'not measured'
_exptl_crystal_description block
_exptl_crystal_F_000 2848
_exptl_crystal_size_max 0.20
_exptl_crystal_size_mid 0.18
_exptl_crystal_size_min 0.12
_refine_diff_density_max 0.979
_refine_diff_density_min -0.748
_refine_diff_density_rms 0.119
_refine_ls_extinction_coef 0.0022(2)
_refine_ls_extinction_expression Fc^*^=kFc[1+0.001xFc^2^\l^3^/sin(2\q)]^-1/4^
_refine_ls_extinction_method SHELXL
_refine_ls_goodness_of_fit_ref 1.021
_refine_ls_hydrogen_treatment mixed
_refine_ls_matrix_type full
_refine_ls_number_parameters 400
_refine_ls_number_reflns 6537
_refine_ls_number_restraints 47
_refine_ls_restrained_S_all 1.035
_refine_ls_R_factor_all 0.0907
_refine_ls_R_factor_gt 0.0599
_refine_ls_shift/su_max 0.001
_refine_ls_shift/su_mean 0.000
_refine_ls_structure_factor_coef Fsqd
_refine_ls_weighting_details 'calc w=1/[\s^2^(Fo^2^)+(0.0881P)^2^+0.0000P] where P=(Fo^2^+2Fc^2^)/3'
_refine_ls_weighting_scheme calc
_refine_ls_wR_factor_gt 0.1435
_refine_ls_wR_factor_ref 0.1610
_reflns_number_gt 4489
_reflns_number_total 6537
_reflns_threshold_expression >2sigma(I)
_cod_data_source_file c5qi00192g2.cif
_cod_data_source_block shelxl
_cod_depositor_comments
;
The following automatic conversions were performed:

data item '_symmetry_cell_setting' value 'Monoclinic' was changed to
'monoclinic' in accordance with the
/home/saulius/struct/COD-crude-data/automatic-downloads/DataCite-retrospective/RSC/depositions/lib/dictionaries/cif_core.dic
dictionary named 'cif_core.dic' version 2.4.2 last updated on
2011-04-26.

Automatic conversion script
Id: cif_fix_values 6909 2019-04-08 15:41:33Z antanas 
;
_cod_original_cell_volume 5469.3(19)
_cod_original_sg_symbol_H-M C2/c
_cod_database_code 4349005

loop_
_symmetry_equiv_pos_as_xyz
'x, y, z'
'-x, y, -z+1/2'
'x+1/2, y+1/2, z'
'-x+1/2, y+1/2, -z+1/2'
'-x, -y, -z'
'x, -y, z-1/2'
'-x+1/2, -y+1/2, -z'
'x+1/2, -y+1/2, z-1/2'

loop_
_atom_site_label
_atom_site_type_symbol
_atom_site_fract_x
_atom_site_fract_y
_atom_site_fract_z
_atom_site_U_iso_or_equiv
_atom_site_adp_type
_atom_site_occupancy
_atom_site_symmetry_multiplicity
_atom_site_calc_flag
_atom_site_refinement_flags
_atom_site_disorder_assembly
_atom_site_disorder_group
Y1 Y 0.21862(3) 0.84377(2) 0.44774(2) 0.02930(17) Uani 1 1 d . . .
Br1 Br 0.22658(4) 1.31424(3) 0.37482(3) 0.0606(2) Uani 1 1 d . . .
F1 F 0.1033(3) 1.0714(2) 0.56536(16) 0.0806(11) Uani 1 1 d . . .
F2 F 0.1676(2) 1.0023(2) 0.64432(15) 0.0693(10) Uani 1 1 d . . .
F3 F 0.0386(2) 1.0031(2) 0.6286(2) 0.0901(14) Uani 1 1 d . . .
F4 F 0.4075(4) 1.0619(4) 0.5106(3) 0.0634(19) Uani 0.527(4) 1 d PDU A 1
F5 F 0.3637(3) 1.1011(3) 0.4094(3) 0.0578(17) Uani 0.527(4) 1 d PDU A 1
F6 F 0.4838(3) 1.0537(4) 0.4346(3) 0.0622(18) Uani 0.527(4) 1 d PDU A 1
F4' F 0.4048(6) 0.8342(6) 0.2614(3) 0.096(3) Uani 0.473(4) 1 d PDU A 2
F5' F 0.5062(4) 0.8136(7) 0.3396(4) 0.115(4) Uani 0.473(4) 1 d PDU A 2
F6' F 0.4171(6) 0.7332(7) 0.3195(4) 0.092(3) Uani 0.473(4) 1 d PU A 2
O1 O 0.21786(18) 0.70152(18) 0.44773(13) 0.0319(7) Uani 1 1 d . . .
O2 O 0.16259(17) 0.93378(17) 0.51550(13) 0.0319(7) Uani 1 1 d . . .
O3 O 0.08606(18) 0.80300(18) 0.45349(15) 0.0360(7) Uani 1 1 d . . .
O4 O 0.30983(19) 0.94782(19) 0.45716(16) 0.0435(8) Uani 1 1 d . . .
O5 O 0.3223(2) 0.8087(2) 0.38666(15) 0.0419(8) Uani 1 1 d . . .
N1 N 0.1561(2) 0.7892(2) 0.33748(17) 0.0304(8) Uani 1 1 d . . .
N2 N 0.1689(2) 0.9509(2) 0.35081(17) 0.0355(9) Uani 1 1 d . . .
C1 C 0.1496(3) 0.7080(3) 0.3331(2) 0.0317(10) Uani 1 1 d . . .
C2 C 0.1820(3) 0.6618(3) 0.3923(2) 0.0312(10) Uani 1 1 d . . .
C3 C 0.1734(3) 0.5789(3) 0.3872(2) 0.0405(11) Uani 1 1 d . . .
H3 H 0.1937 0.5464 0.4253 0.049 Uiso 1 1 calc R . .
C4 C 0.1353(3) 0.5413(3) 0.3270(2) 0.0433(12) Uani 1 1 d . . .
H4 H 0.1292 0.4844 0.3261 0.052 Uiso 1 1 calc R . .
C5 C 0.1071(3) 0.5847(3) 0.2698(2) 0.0431(12) Uani 1 1 d . . .
H5 H 0.0841 0.5581 0.2290 0.052 Uiso 1 1 calc R . .
C6 C 0.1124(3) 0.6691(3) 0.2719(2) 0.0356(10) Uani 1 1 d . . .
C7 C 0.0829(3) 0.7198(3) 0.2158(2) 0.0439(12) Uani 1 1 d . . .
H7 H 0.0580 0.6967 0.1741 0.053 Uiso 1 1 calc R . .
C8 C 0.0904(3) 0.8017(3) 0.2217(2) 0.0437(12) Uani 1 1 d . . .
H8 H 0.0708 0.8357 0.1843 0.052 Uiso 1 1 calc R . .
C9 C 0.1274(3) 0.8348(3) 0.2839(2) 0.0354(10) Uani 1 1 d . . .
C10 C 0.1359(3) 0.9215(3) 0.2940(2) 0.0373(11) Uani 1 1 d . . .
H10 H 0.1165 0.9569 0.2576 0.045 Uiso 1 1 calc R . .
C11 C 0.1811(3) 1.0376(3) 0.3544(2) 0.0364(10) Uani 1 1 d . . .
C12 C 0.2015(3) 1.0805(3) 0.3000(2) 0.0438(12) Uani 1 1 d . . .
H12 H 0.2071 1.0536 0.2589 0.053 Uiso 1 1 calc R . .
C13 C 0.2138(3) 1.1634(3) 0.3057(3) 0.0486(13) Uani 1 1 d . . .
H13 H 0.2272 1.1933 0.2684 0.058 Uiso 1 1 calc R . .
C14 C 0.2065(3) 1.2015(3) 0.3658(3) 0.0428(12) Uani 1 1 d . . .
C15 C 0.1890(3) 1.1591(3) 0.4202(3) 0.0433(12) Uani 1 1 d . . .
H15 H 0.1861 1.1860 0.4618 0.052 Uiso 1 1 calc R . .
C16 C 0.1752(3) 1.0763(3) 0.4149(2) 0.0406(11) Uani 1 1 d . . .
H16 H 0.1620 1.0468 0.4526 0.049 Uiso 1 1 calc R . .
C17 C 0.1016(3) 1.0005(3) 0.5972(2) 0.0414(12) Uani 1 1 d . . .
C18 C 0.1030(3) 0.9303(3) 0.5483(2) 0.0337(10) Uani 1 1 d . . .
C19 C 0.0439(3) 0.8742(3) 0.5439(2) 0.0397(11) Uani 1 1 d . . .
H19 H 0.0056 0.8768 0.5743 0.048 Uiso 1 1 calc R . .
C20 C 0.0379(3) 0.8112(3) 0.4946(2) 0.0379(11) Uani 1 1 d . . .
C21 C -0.0300(3) 0.7511(3) 0.4902(3) 0.0560(15) Uani 1 1 d . . .
H21A H -0.0744 0.7680 0.4548 0.084 Uiso 1 1 calc R . .
H21B H -0.0494 0.7482 0.5341 0.084 Uiso 1 1 calc R . .
H21C H -0.0105 0.6980 0.4787 0.084 Uiso 1 1 calc R . .
C22 C 0.4058(3) 1.0483(4) 0.4485(3) 0.0629(16) Uani 1 1 d D . .
C23 C 0.3725(3) 0.9670(3) 0.4325(3) 0.0527(15) Uani 1 1 d . A .
C24 C 0.4096(3) 0.9196(4) 0.3898(3) 0.0563(15) Uani 1 1 d . . .
H24 H 0.4560 0.9397 0.3735 0.068 Uiso 1 1 calc R A .
C25 C 0.3817(3) 0.8443(4) 0.3701(3) 0.0518(15) Uani 1 1 d . A .
C26 C 0.4285(4) 0.7957(5) 0.3214(3) 0.072(2) Uani 1 1 d DU . .

loop_
_atom_site_aniso_label
_atom_site_aniso_U_11
_atom_site_aniso_U_22
_atom_site_aniso_U_33
_atom_site_aniso_U_23
_atom_site_aniso_U_13
_atom_site_aniso_U_12
Y1 0.0361(3) 0.0202(2) 0.0320(3) -0.00097(16) 0.00681(18) -0.00350(17)
Br1 0.0654(4) 0.0267(3) 0.0893(5) 0.0033(3) 0.0106(3) -0.0042(3)
F1 0.135(4) 0.037(2) 0.066(2) -0.0120(16) 0.005(2) 0.010(2)
F2 0.079(2) 0.075(3) 0.0484(17) -0.0212(16) -0.0070(16) 0.0098(19)
F3 0.079(3) 0.091(3) 0.112(3) -0.062(2) 0.049(2) -0.023(2)
F4 0.085(5) 0.052(4) 0.054(4) -0.006(3) 0.012(3) -0.035(3)
F5 0.057(4) 0.033(3) 0.077(4) 0.019(3) -0.008(3) -0.006(3)
F6 0.049(4) 0.045(4) 0.094(4) 0.003(3) 0.012(3) -0.015(3)
F4' 0.124(7) 0.137(8) 0.030(4) -0.004(4) 0.022(4) 0.013(6)
F5' 0.056(5) 0.206(11) 0.087(6) -0.061(6) 0.023(4) 0.012(6)
F6' 0.103(7) 0.107(8) 0.076(5) -0.003(6) 0.048(5) 0.031(6)
O1 0.0408(18) 0.0247(17) 0.0290(15) -0.0025(12) 0.0016(13) -0.0063(13)
O2 0.0399(17) 0.0233(16) 0.0336(15) -0.0023(12) 0.0089(13) -0.0034(13)
O3 0.0372(18) 0.0303(18) 0.0424(17) -0.0096(14) 0.0122(14) -0.0060(14)
O4 0.0412(19) 0.0261(18) 0.062(2) 0.0084(15) 0.0046(16) -0.0083(15)
O5 0.0426(19) 0.047(2) 0.0383(17) 0.0029(15) 0.0131(15) -0.0013(16)
N1 0.037(2) 0.0240(19) 0.0317(19) -0.0011(15) 0.0089(16) -0.0024(16)
N2 0.040(2) 0.033(2) 0.034(2) -0.0005(16) 0.0096(17) -0.0019(18)
C1 0.035(2) 0.032(3) 0.028(2) -0.0022(18) 0.0064(18) -0.0029(19)
C2 0.035(2) 0.028(2) 0.031(2) -0.0062(17) 0.0040(19) -0.0041(19)
C3 0.043(3) 0.028(3) 0.049(3) -0.004(2) 0.000(2) -0.003(2)
C4 0.044(3) 0.027(3) 0.056(3) -0.012(2) -0.003(2) -0.007(2)
C5 0.047(3) 0.034(3) 0.046(3) -0.010(2) -0.001(2) -0.004(2)
C6 0.040(3) 0.033(3) 0.035(2) -0.0092(19) 0.007(2) -0.005(2)
C7 0.053(3) 0.047(3) 0.031(2) -0.008(2) 0.005(2) -0.003(3)
C8 0.056(3) 0.041(3) 0.034(3) -0.001(2) 0.007(2) -0.003(2)
C9 0.047(3) 0.033(3) 0.027(2) 0.0003(18) 0.010(2) -0.005(2)
C10 0.043(3) 0.035(3) 0.035(2) 0.007(2) 0.008(2) -0.002(2)
C11 0.044(3) 0.023(2) 0.043(2) 0.0085(19) 0.009(2) 0.004(2)
C12 0.056(3) 0.035(3) 0.042(3) 0.007(2) 0.013(2) -0.005(2)
C13 0.050(3) 0.037(3) 0.059(3) 0.012(2) 0.010(3) -0.006(2)
C14 0.044(3) 0.025(3) 0.059(3) 0.005(2) 0.007(2) 0.000(2)
C15 0.052(3) 0.029(3) 0.051(3) -0.004(2) 0.015(2) 0.008(2)
C16 0.053(3) 0.028(3) 0.043(3) 0.003(2) 0.015(2) 0.003(2)
C17 0.051(3) 0.036(3) 0.039(3) -0.005(2) 0.009(2) 0.007(2)
C18 0.042(3) 0.028(2) 0.031(2) -0.0057(18) 0.0044(19) 0.002(2)
C19 0.051(3) 0.032(3) 0.039(3) -0.007(2) 0.019(2) -0.002(2)
C20 0.039(3) 0.031(3) 0.044(3) -0.002(2) 0.008(2) -0.002(2)
C21 0.054(3) 0.037(3) 0.083(4) -0.011(3) 0.028(3) -0.015(3)
C22 0.053(4) 0.056(4) 0.075(4) 0.017(3) -0.004(3) -0.022(3)
C23 0.045(3) 0.048(3) 0.059(3) 0.031(3) -0.011(3) -0.017(3)
C24 0.043(3) 0.078(5) 0.049(3) 0.017(3) 0.009(2) -0.016(3)
C25 0.039(3) 0.079(5) 0.036(3) 0.020(3) 0.004(2) 0.000(3)
C26 0.055(4) 0.111(6) 0.057(4) -0.005(4) 0.027(3) -0.011(4)

loop_
_atom_type_symbol
_atom_type_description
_atom_type_scat_dispersion_real
_atom_type_scat_dispersion_imag
_atom_type_scat_source
C C 0.0033 0.0016 'International Tables Vol C Tables 4.2.6.8 and 6.1.1.4'
H H 0.0000 0.0000 'International Tables Vol C Tables 4.2.6.8 and 6.1.1.4'
N N 0.0061 0.0033 'International Tables Vol C Tables 4.2.6.8 and 6.1.1.4'
O O 0.0106 0.0060 'International Tables Vol C Tables 4.2.6.8 and 6.1.1.4'
F F 0.0171 0.0103 'International Tables Vol C Tables 4.2.6.8 and 6.1.1.4'
Br Br -0.2901 2.4595 'International Tables Vol C Tables 4.2.6.8 and 6.1.1.4'
Y Y -2.7962 3.5667 'International Tables Vol C Tables 4.2.6.8 and 6.1.1.4'

loop_
_geom_angle_atom_site_label_1
_geom_angle_atom_site_label_2
_geom_angle_atom_site_label_3
_geom_angle
_geom_angle_site_symmetry_1
_geom_angle_site_symmetry_3
O4 Y1 O1 88.00(11) . 7_566
O4 Y1 O2 78.01(11) . .
O1 Y1 O2 81.75(10) 7_566 .
O4 Y1 O3 146.95(11) . .
O1 Y1 O3 99.66(11) 7_566 .
O2 Y1 O3 71.47(10) . .
O4 Y1 O5 72.00(12) . .
O1 Y1 O5 96.45(11) 7_566 .
O2 Y1 O5 150.00(11) . .
O3 Y1 O5 137.67(11) . .
O4 Y1 O1 139.14(11) . .
O1 Y1 O1 71.11(11) 7_566 .
O2 Y1 O1 130.12(10) . .
O3 Y1 O1 72.90(10) . .
O5 Y1 O1 75.88(11) . .
O4 Y1 N1 122.44(11) . .
O1 Y1 N1 139.26(12) 7_566 .
O2 Y1 N1 127.33(11) . .
O3 Y1 N1 70.27(11) . .
O5 Y1 N1 72.00(12) . .
O1 Y1 N1 68.20(11) . .
O4 Y1 N2 71.60(11) . .
O1 Y1 N2 156.77(11) 7_566 .
O2 Y1 N2 83.19(10) . .
O3 Y1 N2 92.16(11) . .
O5 Y1 N2 87.88(11) . .
O1 Y1 N2 131.87(11) . .
N1 Y1 N2 63.69(12) . .
O4 Y1 Y1 116.67(8) . 7_566
O1 Y1 Y1 36.02(7) 7_566 7_566
O2 Y1 Y1 108.26(7) . 7_566
O3 Y1 Y1 85.36(8) . 7_566
O5 Y1 Y1 85.21(8) . 7_566
O1 Y1 Y1 35.09(7) . 7_566
N1 Y1 Y1 103.27(9) . 7_566
N2 Y1 Y1 166.69(8) . 7_566
C2 O1 Y1 131.6(3) . 7_566
C2 O1 Y1 119.5(3) . .
Y1 O1 Y1 108.89(11) 7_566 .
C18 O2 Y1 133.8(3) . .
C20 O3 Y1 136.0(3) . .
C23 O4 Y1 137.6(4) . .
C25 O5 Y1 135.0(4) . .
C9 N1 C1 119.9(4) . .
C9 N1 Y1 123.7(3) . .
C1 N1 Y1 116.4(3) . .
C10 N2 C11 117.3(4) . .
C10 N2 Y1 115.5(3) . .
C11 N2 Y1 127.0(3) . .
N1 C1 C6 121.6(4) . .
N1 C1 C2 117.5(4) . .
C6 C1 C2 120.9(4) . .
O1 C2 C3 125.1(4) . .
O1 C2 C1 118.3(4) . .
C3 C2 C1 116.6(4) . .
C2 C3 C4 122.0(5) . .
C2 C3 H3 119.0 . .
C4 C3 H3 119.0 . .
C5 C4 C3 121.6(5) . .
C5 C4 H4 119.2 . .
C3 C4 H4 119.2 . .
C4 C5 C6 119.3(4) . .
C4 C5 H5 120.3 . .
C6 C5 H5 120.3 . .
C5 C6 C7 123.7(4) . .
C5 C6 C1 119.5(4) . .
C7 C6 C1 116.8(4) . .
C8 C7 C6 120.3(4) . .
C8 C7 H7 119.8 . .
C6 C7 H7 119.8 . .
C7 C8 C9 119.0(5) . .
C7 C8 H8 120.5 . .
C9 C8 H8 120.5 . .
N1 C9 C8 122.3(4) . .
N1 C9 C10 115.8(4) . .
C8 C9 C10 121.8(4) . .
N2 C10 C9 121.3(4) . .
N2 C10 H10 119.4 . .
C9 C10 H10 119.4 . .
C12 C11 C16 120.2(4) . .
C12 C11 N2 121.5(4) . .
C16 C11 N2 118.3(4) . .
C11 C12 C13 119.8(5) . .
C11 C12 H12 120.1 . .
C13 C12 H12 120.1 . .
C14 C13 C12 119.6(5) . .
C14 C13 H13 120.2 . .
C12 C13 H13 120.2 . .
C15 C14 C13 120.8(5) . .
C15 C14 Br1 119.3(4) . .
C13 C14 Br1 119.8(4) . .
C14 C15 C16 120.3(5) . .
C14 C15 H15 119.9 . .
C16 C15 H15 119.9 . .
C11 C16 C15 119.3(4) . .
C11 C16 H16 120.3 . .
C15 C16 H16 120.3 . .
F3 C17 F2 107.7(4) . .
F3 C17 F1 106.1(4) . .
F2 C17 F1 103.6(4) . .
F3 C17 C18 115.2(4) . .
F2 C17 C18 111.9(4) . .
F1 C17 C18 111.6(4) . .
O2 C18 C19 128.4(4) . .
O2 C18 C17 112.6(4) . .
C19 C18 C17 119.0(4) . .
C18 C19 C20 121.4(4) . .
C18 C19 H19 119.3 . .
C20 C19 H19 119.3 . .
O3 C20 C19 123.3(4) . .
O3 C20 C21 116.8(4) . .
C19 C20 C21 119.8(4) . .
C20 C21 H21A 109.5 . .
C20 C21 H21B 109.5 . .
H21A C21 H21B 109.5 . .
C20 C21 H21C 109.5 . .
H21A C21 H21C 109.5 . .
H21B C21 H21C 109.5 . .
F4 C22 F5 113.3(7) . .
F4 C22 F6 108.2(5) . .
F5 C22 F6 106.1(5) . .
F4 C22 C23 109.0(5) . .
F5 C22 C23 109.6(5) . .
F6 C22 C23 110.7(5) . .
O4 C23 C24 125.3(5) . .
O4 C23 C22 117.0(6) . .
C24 C23 C22 117.7(5) . .
C25 C24 C23 122.2(5) . .
C25 C24 H24 118.9 . .
C23 C24 H24 118.9 . .
O5 C25 C24 127.5(5) . .
O5 C25 C26 114.7(6) . .
C24 C25 C26 117.8(5) . .
F6' C26 F5' 113.1(11) . .
F6' C26 F4' 113.9(10) . .
F5' C26 F4' 105.7(8) . .
F6' C26 C25 115.2(7) . .
F5' C26 C25 106.4(6) . .
F4' C26 C25 101.3(7) . .

loop_
_geom_bond_atom_site_label_1
_geom_bond_atom_site_label_2
_geom_bond_distance
_geom_bond_site_symmetry_2
Y1 O4 2.295(3) .
Y1 O1 2.308(3) 7_566
Y1 O2 2.310(3) .
Y1 O3 2.343(3) .
Y1 O5 2.347(3) .
Y1 O1 2.362(3) .
Y1 N1 2.452(4) .
Y1 N2 2.659(4) .
Y1 Y1 3.7996(10) 7_566
Br1 C14 1.905(5) .
F1 C17 1.339(6) .
F2 C17 1.334(6) .
F3 C17 1.310(6) .
F4 C22 1.254(6) .
F5 C22 1.303(6) .
F6 C22 1.380(6) .
F4' C26 1.358(7) .
F5' C26 1.329(8) .
F6' C26 1.055(11) .
O1 C2 1.344(5) .
O1 Y1 2.308(3) 7_566
O2 C18 1.278(5) .
O3 C20 1.245(5) .
O4 C23 1.269(6) .
O5 C25 1.246(6) .
N1 C9 1.334(6) .
N1 C1 1.354(6) .
N2 C10 1.274(5) .
N2 C11 1.455(6) .
C1 C6 1.432(6) .
C1 C2 1.439(6) .
C2 C3 1.386(6) .
C3 C4 1.411(6) .
C3 H3 0.9500 .
C4 C5 1.368(7) .
C4 H4 0.9500 .
C5 C6 1.403(7) .
C5 H5 0.9500 .
C6 C7 1.423(7) .
C7 C8 1.369(7) .
C7 H7 0.9500 .
C8 C9 1.408(6) .
C8 H8 0.9500 .
C9 C10 1.457(6) .
C10 H10 0.9500 .
C11 C12 1.383(6) .
C11 C16 1.383(6) .
C12 C13 1.393(7) .
C12 H12 0.9500 .
C13 C14 1.375(7) .
C13 H13 0.9500 .
C14 C15 1.362(7) .
C15 C16 1.394(7) .
C15 H15 0.9500 .
C16 H16 0.9500 .
C17 C18 1.520(6) .
C18 C19 1.352(6) .
C19 C20 1.427(6) .
C19 H19 0.9500 .
C20 C21 1.505(7) .
C21 H21A 0.9800 .
C21 H21B 0.9800 .
C21 H21C 0.9800 .
C22 C23 1.477(8) .
C23 C24 1.375(8) .
C24 C25 1.370(8) .
C24 H24 0.9500 .
C25 C26 1.563(9) .

loop_
_geom_torsion_atom_site_label_1
_geom_torsion_atom_site_label_2
_geom_torsion_atom_site_label_3
_geom_torsion_atom_site_label_4
_geom_torsion
_geom_torsion_site_symmetry_1
_geom_torsion_site_symmetry_4
O4 Y1 O1 C2 -118.3(3) . .
O1 Y1 O1 C2 178.6(4) 7_566 .
O2 Y1 O1 C2 117.7(3) . .
O3 Y1 O1 C2 71.7(3) . .
O5 Y1 O1 C2 -79.4(3) . .
N1 Y1 O1 C2 -3.4(3) . .
N2 Y1 O1 C2 -5.4(4) . .
Y1 Y1 O1 C2 178.6(4) 7_566 .
O4 Y1 O1 Y1 63.12(19) . 7_566
O1 Y1 O1 Y1 0.0 7_566 7_566
O2 Y1 O1 Y1 -60.86(17) . 7_566
O3 Y1 O1 Y1 -106.91(13) . 7_566
O5 Y1 O1 Y1 102.04(14) . 7_566
N1 Y1 O1 Y1 178.00(15) . 7_566
N2 Y1 O1 Y1 175.97(11) . 7_566
O4 Y1 O2 C18 -172.5(4) . .
O1 Y1 O2 C18 -82.8(4) 7_566 .
O3 Y1 O2 C18 20.4(4) . .
O5 Y1 O2 C18 -171.4(3) . .
O1 Y1 O2 C18 -26.1(4) . .
N1 Y1 O2 C18 65.7(4) . .
N2 Y1 O2 C18 115.0(4) . .
Y1 Y1 O2 C18 -58.1(4) 7_566 .
O4 Y1 O3 C20 -49.5(5) . .
O1 Y1 O3 C20 51.8(4) 7_566 .
O2 Y1 O3 C20 -26.0(4) . .
O5 Y1 O3 C20 162.7(4) . .
O1 Y1 O3 C20 118.5(4) . .
N1 Y1 O3 C20 -169.1(5) . .
N2 Y1 O3 C20 -108.1(4) . .
Y1 Y1 O3 C20 85.0(4) 7_566 .
O1 Y1 O4 C23 104.1(4) 7_566 .
O2 Y1 O4 C23 -173.9(5) . .
O3 Y1 O4 C23 -151.1(4) . .
O5 Y1 O4 C23 6.7(4) . .
O1 Y1 O4 C23 46.5(5) . .
N1 Y1 O4 C23 -47.1(5) . .
N2 Y1 O4 C23 -87.2(4) . .
Y1 Y1 O4 C23 81.5(4) 7_566 .
O4 Y1 O5 C25 -7.5(4) . .
O1 Y1 O5 C25 -93.3(4) 7_566 .
O2 Y1 O5 C25 -8.7(6) . .
O3 Y1 O5 C25 154.7(4) . .
O1 Y1 O5 C25 -161.9(4) . .
N1 Y1 O5 C25 126.8(5) . .
N2 Y1 O5 C25 63.8(4) . .
Y1 Y1 O5 C25 -127.6(4) 7_566 .
O4 Y1 N1 C9 -43.7(4) . .
O1 Y1 N1 C9 -176.1(3) 7_566 .
O2 Y1 N1 C9 56.4(4) . .
O3 Y1 N1 C9 102.1(4) . .
O5 Y1 N1 C9 -97.4(4) . .
O1 Y1 N1 C9 -179.0(4) . .
N2 Y1 N1 C9 -0.7(3) . .
Y1 Y1 N1 C9 -177.8(3) 7_566 .
O4 Y1 N1 C1 138.0(3) . .
O1 Y1 N1 C1 5.6(4) 7_566 .
O2 Y1 N1 C1 -121.9(3) . .
O3 Y1 N1 C1 -76.2(3) . .
O5 Y1 N1 C1 84.3(3) . .
O1 Y1 N1 C1 2.7(3) . .
N2 Y1 N1 C1 -179.0(3) . .
Y1 Y1 N1 C1 3.9(3) 7_566 .
O4 Y1 N2 C10 143.3(3) . .
O1 Y1 N2 C10 173.0(3) 7_566 .
O2 Y1 N2 C10 -137.1(3) . .
O3 Y1 N2 C10 -66.1(3) . .
O5 Y1 N2 C10 71.5(3) . .
O1 Y1 N2 C10 2.7(4) . .
N1 Y1 N2 C10 0.6(3) . .
Y1 Y1 N2 C10 12.8(6) 7_566 .
O4 Y1 N2 C11 -31.6(3) . .
O1 Y1 N2 C11 -1.9(5) 7_566 .
O2 Y1 N2 C11 48.0(3) . .
O3 Y1 N2 C11 119.0(3) . .
O5 Y1 N2 C11 -103.3(3) . .
O1 Y1 N2 C11 -172.1(3) . .
N1 Y1 N2 C11 -174.3(4) . .
Y1 Y1 N2 C11 -162.0(3) 7_566 .
C9 N1 C1 C6 0.1(7) . .
Y1 N1 C1 C6 178.4(3) . .
C9 N1 C1 C2 179.7(4) . .
Y1 N1 C1 C2 -1.9(5) . .
Y1 O1 C2 C3 2.1(7) 7_566 .
Y1 O1 C2 C3 -176.1(4) . .
Y1 O1 C2 C1 -178.0(3) 7_566 .
Y1 O1 C2 C1 3.8(5) . .
N1 C1 C2 O1 -1.2(6) . .
C6 C1 C2 O1 178.5(4) . .
N1 C1 C2 C3 178.8(4) . .
C6 C1 C2 C3 -1.5(7) . .
O1 C2 C3 C4 -179.6(4) . .
C1 C2 C3 C4 0.4(7) . .
C2 C3 C4 C5 2.0(8) . .
C3 C4 C5 C6 -3.2(8) . .
C4 C5 C6 C7 -178.3(5) . .
C4 C5 C6 C1 2.1(7) . .
N1 C1 C6 C5 180.0(4) . .
C2 C1 C6 C5 0.3(7) . .
N1 C1 C6 C7 0.3(7) . .
C2 C1 C6 C7 -179.3(4) . .
C5 C6 C7 C8 -179.9(5) . .
C1 C6 C7 C8 -0.3(7) . .
C6 C7 C8 C9 -0.1(8) . .
C1 N1 C9 C8 -0.5(7) . .
Y1 N1 C9 C8 -178.7(3) . .
C1 N1 C9 C10 178.9(4) . .
Y1 N1 C9 C10 0.7(6) . .
C7 C8 C9 N1 0.5(8) . .
C7 C8 C9 C10 -178.9(5) . .
C11 N2 C10 C9 174.8(4) . .
Y1 N2 C10 C9 -0.5(6) . .
N1 C9 C10 N2 0.0(7) . .
C8 C9 C10 N2 179.4(4) . .
C10 N2 C11 C12 -36.3(7) . .
Y1 N2 C11 C12 138.5(4) . .
C10 N2 C11 C16 146.6(5) . .
Y1 N2 C11 C16 -38.7(6) . .
C16 C11 C12 C13 -1.9(8) . .
N2 C11 C12 C13 -179.0(4) . .
C11 C12 C13 C14 0.8(8) . .
C12 C13 C14 C15 1.3(8) . .
C12 C13 C14 Br1 178.1(4) . .
C13 C14 C15 C16 -2.3(8) . .
Br1 C14 C15 C16 -179.1(4) . .
C12 C11 C16 C15 1.0(8) . .
N2 C11 C16 C15 178.2(4) . .
C14 C15 C16 C11 1.1(8) . .
Y1 O2 C18 C19 -12.6(7) . .
Y1 O2 C18 C17 168.1(3) . .
F3 C17 C18 O2 175.4(4) . .
F2 C17 C18 O2 -61.2(5) . .
F1 C17 C18 O2 54.3(5) . .
F3 C17 C18 C19 -4.0(7) . .
F2 C17 C18 C19 119.4(5) . .
F1 C17 C18 C19 -125.0(5) . .
O2 C18 C19 C20 -5.2(8) . .
C17 C18 C19 C20 174.1(4) . .
Y1 O3 C20 C19 21.9(7) . .
Y1 O3 C20 C21 -158.7(4) . .
C18 C19 C20 O3 0.8(8) . .
C18 C19 C20 C21 -178.5(5) . .
Y1 O4 C23 C24 -4.7(8) . .
Y1 O4 C23 C22 172.3(3) . .
F4 C22 C23 O4 45.2(7) . .
F5 C22 C23 O4 -79.3(6) . .
F6 C22 C23 O4 164.0(5) . .
F4 C22 C23 C24 -137.6(6) . .
F5 C22 C23 C24 97.9(6) . .
F6 C22 C23 C24 -18.8(7) . .
O4 C23 C24 C25 -0.8(9) . .
C22 C23 C24 C25 -177.8(5) . .
Y1 O5 C25 C24 6.7(8) . .
Y1 O5 C25 C26 -173.6(3) . .
C23 C24 C25 O5 -0.3(9) . .
C23 C24 C25 C26 -180.0(5) . .
O5 C25 C26 F6' -17.8(11) . .
C24 C25 C26 F6' 161.9(9) . .
O5 C25 C26 F5' -144.0(7) . .
C24 C25 C26 F5' 35.7(9) . .
O5 C25 C26 F4' 105.7(7) . .
C24 C25 C26 F4' -74.6(7) . .
